data_7702992
loop_
_publ_author_name
'Brach\<nakov\'a, Barbora'
'Matejov\'a, Simona'
'Moncol, J\'an'
'Herchel, Radovan'
'Pavlik, J\'an'
'Moreno-Pineda, Eufemio'
'Ruben, Mario'
'\<Salitro\<s, Ivan'

_publ_section_title
;
 Stereochemistry of coordination polyhedra vs. single ion magnetism in
 penta- and hexacoordinated Co(ii) complexes with tridentate rigid
 ligands.
;
_journal_issue 4
_journal_name_full 'Dalton transactions (Cambridge, England : 2003)'
_journal_page_first 1249
_journal_page_last 1264
_journal_paper_doi 10.1039/c9dt04592a
_journal_volume 49
_journal_year 2020
_chemical_formula_moiety 'C49 H57 Br2 Co N5'
_chemical_formula_sum 'C49 H57 Br2 Co N5'
_chemical_formula_weight 934.74
_space_group_crystal_system monoclinic
_space_group_IT_number 14
_space_group_name_Hall '-P 2ybc'
_space_group_name_H-M_alt 'P 1 21/c 1'
_atom_sites_solution_hydrogens geom
_atom_sites_solution_primary dual
_audit_creation_date 2019-01-06
_audit_creation_method
;
Olex2 1.2
(compiled 2017.08.10 svn.r3458 for OlexSys, GUI svn.r5506)
;
_audit_update_record
;
2019-09-18 deposited with the CCDC.	2019-12-18 downloaded from the CCDC.
;
_cell_angle_alpha 90
_cell_angle_beta 97.413(2)
_cell_angle_gamma 90
_cell_formula_units_Z 4
_cell_length_a 17.9513(4)
_cell_length_b 8.8923(2)
_cell_length_c 30.3407(7)
_cell_measurement_reflns_used 40285
_cell_measurement_temperature 100
_cell_measurement_theta_max 71.89
_cell_measurement_theta_min 2.94
_cell_volume 4802.76(19)
_computing_cell_refinement 'STOE X-AREA'
_computing_data_collection 'STOE X-AREA'
_computing_data_reduction 'STOE X-RED'
_computing_molecular_graphics 'Olex2 (Dolomanov et al., 2009)'
_computing_publication_material 'Olex2 (Dolomanov et al., 2009)'
_computing_structure_refinement 'ShelXL (Sheldrick, 2015)'
_computing_structure_solution 'ShelXT (Sheldrick, 2015)'
_diffrn_ambient_temperature 100
_diffrn_detector 'Pilatus3R 300K'
_diffrn_detector_area_resol_mean 5.81
_diffrn_detector_type 'DECTRIS PILATUS3R 300K'
_diffrn_measured_fraction_theta_full 0.998
_diffrn_measured_fraction_theta_max 0.987
_diffrn_measurement_device 'Eulerian 4-circle diffractometer'
_diffrn_measurement_device_type 'Stoe StadiVari'
_diffrn_measurement_method '\w scans'
_diffrn_radiation_collimation '0.6 mm diameter'
_diffrn_radiation_monochromator 'Graded multilayer mirror'
_diffrn_radiation_polarisn_norm 270
_diffrn_radiation_type CuK\a
_diffrn_radiation_wavelength 1.54186
_diffrn_reflns_av_R_equivalents 0.0865
_diffrn_reflns_av_unetI/netI 0.1196
_diffrn_reflns_Laue_measured_fraction_full 0.998
_diffrn_reflns_Laue_measured_fraction_max 0.987
_diffrn_reflns_limit_h_max 14
_diffrn_reflns_limit_h_min -21
_diffrn_reflns_limit_k_max 10
_diffrn_reflns_limit_k_min -8
_diffrn_reflns_limit_l_max 36
_diffrn_reflns_limit_l_min -36
_diffrn_reflns_number 58225
_diffrn_reflns_point_group_measured_fraction_full 0.998
_diffrn_reflns_point_group_measured_fraction_max 0.987
_diffrn_reflns_theta_full 67.686
_diffrn_reflns_theta_max 71.409
_diffrn_reflns_theta_min 2.937
_diffrn_source 'Genix3D Cu HF'
_diffrn_source_current 0.600
_diffrn_source_power 0.030
_diffrn_source_voltage 50
_exptl_absorpt_coefficient_mu 5.023
_exptl_absorpt_correction_T_max 0.586
_exptl_absorpt_correction_T_min 0.530
_exptl_absorpt_correction_type multi-scan
_exptl_absorpt_process_details
'STOE LANA, J. Koziskova, F. Hahn, J. Richter, J. Kozisek, Acta Chimica Slovaca, vol. 9, no. 2, 2016, pp. 136 - 140.'
_exptl_crystal_colour orange
_exptl_crystal_colour_primary orange
_exptl_crystal_density_diffrn 1.293
_exptl_crystal_description plate
_exptl_crystal_F_000 1932
_exptl_crystal_size_max 0.21
_exptl_crystal_size_mid 0.15
_exptl_crystal_size_min 0.02
_refine_diff_density_max 0.666
_refine_diff_density_min -0.768
_refine_diff_density_rms 0.077
_refine_ls_extinction_method none
_refine_ls_goodness_of_fit_ref 0.836
_refine_ls_hydrogen_treatment constr
_refine_ls_matrix_type full
_refine_ls_number_parameters 554
_refine_ls_number_reflns 9211
_refine_ls_number_restraints 180
_refine_ls_restrained_S_all 0.854
_refine_ls_R_factor_all 0.0790
_refine_ls_R_factor_gt 0.0437
_refine_ls_shift/su_max 0.001
_refine_ls_shift/su_mean 0.000
_refine_ls_structure_factor_coef Fsqd
_refine_ls_weighting_details 'w=1/[\s^2^(Fo^2^)+(0.0254P)^2^] where P=(Fo^2^+2Fc^2^)/3'
_refine_ls_weighting_scheme calc
_refine_ls_wR_factor_gt 0.0799
_refine_ls_wR_factor_ref 0.0840
_reflns_Friedel_coverage 0.000
_reflns_number_gt 5142
_reflns_number_total 9211
_reflns_threshold_expression 'I > 2\s(I)'
_cod_data_source_file c9dt04592a2.cif
_cod_data_source_block 3
_cod_depositor_comments 'Adding full bibliography for 7702990--7702993.cif.'
_cod_original_cell_volume 4802.75(19)
_cod_database_code 7702992
_shelx_shelxl_version_number 2018/3
_shelx_space_group_comment
;
The symmetry employed for this shelxl refinement is uniquely defined
by the following loop, which should always be used as a source of
symmetry information in preference to the above space-group names.
They are only intended as comments.
;
_shelx_estimated_absorpt_t_max 0.906
_shelx_estimated_absorpt_t_min 0.419
_olex2_refinement_description
;
1. Fixed Uiso
 At 1.2 times of:
  All C(H) groups, All C(H,H) groups
 At 1.5 times of:
  All C(H,H,H) groups
2. Restrained distances
 C27-C28A \\sim C27-C28B \\sim C27-C29A \\sim C27-C29B \\sim C27-C30A \\sim
C27-C30B
 with sigma of 0.02
 C31-C32A \\sim C31-C33A \\sim C31-C34A \\sim C31-C32B \\sim C31-C33B \\sim
C31-C34B
 with sigma of 0.02
 C42-C43A \\sim C42-C44A \\sim C42-C45A \\sim C42-C43B \\sim C42-C44B \\sim
C42-C45B
 with sigma of 0.02
 C46-C47A \\sim C46-C48A \\sim C46-C49A \\sim C46-C47B \\sim C46-C48B \\sim
C46-C49B
 with sigma of 0.02
 C28A-C29A \\sim C28A-C30A \\sim C29A-C30A \\sim C28B-C29B \\sim C28B-C30B
\\sim C29B-C30B
 with sigma of 0.02
 C32A-C33A \\sim C32A-C34A \\sim C33A-C34A \\sim C32B-C33B \\sim C32B-C34B
\\sim C33B-C34B
 with sigma of 0.02
 C43A-C44A \\sim C43A-C45A \\sim C44A-C45A \\sim C43B-C44B \\sim C43B-C45B
\\sim C44B-C45B
 with sigma of 0.02
 C47A-C48A \\sim C47A-C49A \\sim C48A-C49A \\sim C47B-C48B \\sim C47B-C49B
\\sim C48B-C49B
 with sigma of 0.02
 C23-C28A \\sim C23-C29A \\sim C23-C30A \\sim C23-C28B \\sim C23-C29B \\sim
C23-C30B
 with sigma of 0.02
 C25-C32A \\sim C25-C33A \\sim C25-C34A \\sim C25-C32B \\sim C25-C33B \\sim
C25-C34B
 with sigma of 0.02
 C38-C43A \\sim C38-C44A \\sim C38-C45A \\sim C38-C43B \\sim C38-C44B \\sim
C38-C45B
 with sigma of 0.02
 C40-C47A \\sim C40-C48A \\sim C40-C49A \\sim C40-C47B \\sim C40-C48B \\sim
C40-C49B
 with sigma of 0.02
3. Uiso/Uaniso restraints and constraints
Uanis(C28A) = Uanis(C28B)
Uanis(C29A) = Uanis(C29B)
Uanis(C30A) = Uanis(C30B)
Uanis(C32A) = Uanis(C32B)
Uanis(C33A) = Uanis(C33B)
Uanis(C34A) = Uanis(C34B)
Uanis(C43A) = Uanis(C43B)
Uanis(C44A) = Uanis(C44B)
Uanis(C45A) = Uanis(C45B)
Uanis(C47A) = Uanis(C47B)
Uanis(C48A) = Uanis(C48B)
Uanis(C49A) = Uanis(C49B)
4. Rigid body (RIGU) restrains
 C28A, C29A, C30A, C28B, C29B, C30B, C32A, C33A, C34A, C32B, C33B, C34B, C43A,
 C44A, C45A, C43B, C44B, C45B, C47A, C48A, C49A, C47B, C48B, C49B
 with sigma for 1-2 distances of 0.004 and sigma for 1-3 distances of 0.004
5. Others
 Sof(C28B)=Sof(H28D)=Sof(H28E)=Sof(H28F)=Sof(C29B)=Sof(H29D)=Sof(H29E)=
 Sof(H29F)=Sof(C30B)=Sof(H30D)=Sof(H30E)=Sof(H30F)=1-FVAR(1)
 Sof(C28A)=Sof(H28A)=Sof(H28B)=Sof(H28C)=Sof(C29A)=Sof(H29A)=Sof(H29B)=
 Sof(H29C)=Sof(C30A)=Sof(H30A)=Sof(H30B)=Sof(H30C)=FVAR(1)
 Sof(C32B)=Sof(H32D)=Sof(H32E)=Sof(H32F)=Sof(C33B)=Sof(H33D)=Sof(H33E)=
 Sof(H33F)=Sof(C34B)=Sof(H34D)=Sof(H34E)=Sof(H34F)=1-FVAR(2)
 Sof(C32A)=Sof(H32A)=Sof(H32B)=Sof(H32C)=Sof(C33A)=Sof(H33A)=Sof(H33B)=
 Sof(H33C)=Sof(C34A)=Sof(H34A)=Sof(H34B)=Sof(H34C)=FVAR(2)
 Sof(C43B)=Sof(H43D)=Sof(H43E)=Sof(H43F)=Sof(C44B)=Sof(H44D)=Sof(H44E)=
 Sof(H44F)=Sof(C45B)=Sof(H45D)=Sof(H45E)=Sof(H45F)=1-FVAR(3)
 Sof(C43A)=Sof(H43A)=Sof(H43B)=Sof(H43C)=Sof(C44A)=Sof(H44A)=Sof(H44B)=
 Sof(H44C)=Sof(C45A)=Sof(H45A)=Sof(H45B)=Sof(H45C)=FVAR(3)
 Sof(C47B)=Sof(H47D)=Sof(H47E)=Sof(H47F)=Sof(C48B)=Sof(H48D)=Sof(H48E)=
 Sof(H48F)=Sof(C49B)=Sof(H49D)=Sof(H49E)=Sof(H49F)=1-FVAR(4)
 Sof(C47A)=Sof(H47A)=Sof(H47B)=Sof(H47C)=Sof(C48A)=Sof(H48A)=Sof(H48B)=
 Sof(H48C)=Sof(C49A)=Sof(H49A)=Sof(H49B)=Sof(H49C)=FVAR(4)
6.a Secondary CH2 refined with riding coordinates:
 C20(H20A,H20B), C35(H35A,H35B)
6.b Me refined with riding coordinates:
 C28A(H28A,H28B,H28C), C29A(H29A,H29B,H29C), C30A(H30A,H30B,H30C), C28B(H28D,
 H28E,H28F), C29B(H29D,H29E,H29F), C30B(H30D,H30E,H30F), C32A(H32A,H32B,H32C),
 C33A(H33A,H33B,H33C), C34A(H34A,H34B,H34C), C32B(H32D,H32E,H32F), C33B(H33D,
 H33E,H33F), C34B(H34D,H34E,H34F), C43A(H43A,H43B,H43C), C44A(H44A,H44B,H44C),
 C45A(H45A,H45B,H45C), C43B(H43D,H43E,H43F), C44B(H44D,H44E,H44F), C45B(H45D,
 H45E,H45F), C47A(H47A,H47B,H47C), C48A(H48A,H48B,H48C), C49A(H49A,H49B,H49C),
 C47B(H47D,H47E,H47F), C48B(H48D,H48E,H48F), C49B(H49D,H49E,H49F)
6.c Aromatic/amide H refined with riding coordinates:
 C2(H2), C3(H3), C4(H4), C5(H5), C9(H9), C10(H10), C11(H11), C15(H15),
 C16(H16), C17(H17), C18(H18), C22(H22), C24(H24), C26(H26), C37(H37), C39(H39),
  C41(H41)
;
_olex2_submission_special_instructions 'No special instructions were received'

loop_
_space_group_symop_operation_xyz
'x, y, z'
'-x, y+1/2, -z+1/2'
'-x, -y, -z'
'x, -y-1/2, z-1/2'

loop_
_atom_site_label
_atom_site_type_symbol
_atom_site_fract_x
_atom_site_fract_y
_atom_site_fract_z
_atom_site_U_iso_or_equiv
_atom_site_adp_type
_atom_site_occupancy
_atom_site_site_symmetry_order
_atom_site_calc_flag
_atom_site_refinement_flags_posn
_atom_site_refinement_flags_adp
_atom_site_refinement_flags_occupancy
_atom_site_disorder_assembly
_atom_site_disorder_group
Br1 Br 0.53335(2) 0.83219(5) 0.38477(2) 0.03001(11) Uani 1 1 d . . . . .
Br2 Br 0.28946(3) 0.86419(6) 0.37917(2) 0.05544(17) Uani 1 1 d . . . . .
Co1 Co 0.40445(4) 0.73155(6) 0.37263(2) 0.02223(15) Uani 1 1 d . . . . .
N1 N 0.40711(16) 0.6275(3) 0.43480(9) 0.0221(7) Uani 1 1 d . . . . .
N2 N 0.39285(17) 0.4226(3) 0.47571(9) 0.0222(7) Uani 1 1 d . . . . .
N3 N 0.38301(17) 0.5054(3) 0.35738(9) 0.0233(7) Uani 1 1 d . . . . .
N4 N 0.39904(17) 0.7244(3) 0.30299(9) 0.0218(7) Uani 1 1 d . . . . .
N5 N 0.37909(18) 0.5919(4) 0.24035(9) 0.0253(7) Uani 1 1 d . . . . .
C1 C 0.41867(19) 0.6676(4) 0.47857(10) 0.0212(8) Uani 1 1 d . . . . .
C2 C 0.4357(2) 0.8067(4) 0.49805(12) 0.0252(9) Uani 1 1 d . . . . .
H2 H 0.439909 0.893723 0.480374 0.030 Uiso 1 1 calc R . . . .
C3 C 0.4463(2) 0.8148(5) 0.54357(12) 0.0300(9) Uani 1 1 d . . . . .
H3 H 0.458514 0.908482 0.557727 0.036 Uiso 1 1 calc R . . . .
C4 C 0.4392(2) 0.6862(5) 0.56937(12) 0.0324(10) Uani 1 1 d . . . . .
H4 H 0.447434 0.695130 0.600822 0.039 Uiso 1 1 calc R . . . .
C5 C 0.4208(2) 0.5474(5) 0.55098(12) 0.0262(9) Uani 1 1 d . . . . .
H5 H 0.415413 0.461069 0.568765 0.031 Uiso 1 1 calc R . . . .
C6 C 0.4105(2) 0.5412(4) 0.50497(12) 0.0222(8) Uani 1 1 d . . . . .
C7 C 0.3916(2) 0.4810(4) 0.43388(11) 0.0213(8) Uani 1 1 d . . . . .
C8 C 0.3741(2) 0.4077(4) 0.39039(11) 0.0226(8) Uani 1 1 d . . . . .
C9 C 0.3495(2) 0.2612(4) 0.38065(12) 0.0275(9) Uani 1 1 d . . . . .
H9 H 0.343730 0.191414 0.403665 0.033 Uiso 1 1 calc R . . . .
C10 C 0.3338(2) 0.2209(4) 0.33641(12) 0.0303(9) Uani 1 1 d . . . . .
H10 H 0.316631 0.121861 0.329131 0.036 Uiso 1 1 calc R . . . .
C11 C 0.3424(2) 0.3201(4) 0.30261(12) 0.0302(9) Uani 1 1 d . . . . .
H11 H 0.331269 0.291368 0.272317 0.036 Uiso 1 1 calc R . . . .
C12 C 0.3681(2) 0.4642(4) 0.31446(11) 0.0218(8) Uani 1 1 d . . . . .
C13 C 0.3813(2) 0.5919(4) 0.28507(11) 0.0219(8) Uani 1 1 d . . . . .
C14 C 0.3968(2) 0.7374(4) 0.22799(11) 0.0218(8) Uani 1 1 d . . . . .
C15 C 0.4039(2) 0.8000(4) 0.18707(11) 0.0286(9) Uani 1 1 d . . . . .
H15 H 0.394988 0.743977 0.160247 0.034 Uiso 1 1 calc R . . . .
C16 C 0.4251(2) 0.9499(5) 0.18777(13) 0.0335(10) Uani 1 1 d . . . . .
H16 H 0.430141 0.998944 0.160492 0.040 Uiso 1 1 calc R . . . .
C17 C 0.4390(2) 1.0308(5) 0.22717(12) 0.0305(9) Uani 1 1 d . . . . .
H17 H 0.453956 1.133046 0.225874 0.037 Uiso 1 1 calc R . . . .
C18 C 0.4321(2) 0.9689(4) 0.26788(12) 0.0247(9) Uani 1 1 d . . . . .
H18 H 0.442118 1.025182 0.294598 0.030 Uiso 1 1 calc R . . . .
C19 C 0.4095(2) 0.8188(4) 0.26786(11) 0.0227(8) Uani 1 1 d . . . . .
C20 C 0.3781(2) 0.2682(4) 0.48932(12) 0.0270(9) Uani 1 1 d . . . . .
H20A H 0.401551 0.253361 0.520371 0.032 Uiso 1 1 calc R . . . .
H20B H 0.402204 0.197437 0.470347 0.032 Uiso 1 1 calc R . . . .
C21 C 0.2959(2) 0.2307(4) 0.48629(12) 0.0247(9) Uani 1 1 d . . . . .
C22 C 0.2402(2) 0.3118(5) 0.46185(11) 0.0284(9) Uani 1 1 d . . . . .
H22 H 0.252867 0.402885 0.448201 0.034 Uiso 1 1 calc R . . . .
C23 C 0.1665(2) 0.2651(5) 0.45652(14) 0.0367(10) Uani 1 1 d D . . . .
C24 C 0.1504(3) 0.1325(6) 0.47863(18) 0.0556(14) Uani 1 1 d . . . . .
H24 H 0.100016 0.097177 0.475091 0.067 Uiso 1 1 calc R . . . .
C25 C 0.2048(3) 0.0501(5) 0.5056(2) 0.0603(15) Uani 1 1 d D . . . .
C26 C 0.2778(2) 0.0998(5) 0.50777(16) 0.0451(12) Uani 1 1 d . . . . .
H26 H 0.316818 0.043397 0.524332 0.054 Uiso 1 1 calc R . . . .
C27 C 0.1041(2) 0.3520(6) 0.42839(14) 0.0499(12) Uani 1 1 d D . . . .
C28A C 0.103(3) 0.515(2) 0.4438(15) 0.073(2) Uani 0.066(6) 1 d D U P A 1
H28A H 0.062871 0.569555 0.425558 0.109 Uiso 0.066(6) 1 calc R . P A 1
H28B H 0.094222 0.518125 0.475031 0.109 Uiso 0.066(6) 1 calc R . P A 1
H28C H 0.151508 0.562299 0.440872 0.109 Uiso 0.066(6) 1 calc R . P A 1
C29A C 0.117(2) 0.348(6) 0.3795(5) 0.0631(17) Uani 0.066(6) 1 d D U P A 1
H29A H 0.117912 0.243118 0.369468 0.095 Uiso 0.066(6) 1 calc R . P A 1
H29B H 0.076696 0.402190 0.361445 0.095 Uiso 0.066(6) 1 calc R . P A 1
H29C H 0.165470 0.395450 0.376307 0.095 Uiso 0.066(6) 1 calc R . P A 1
C30A C 0.0277(9) 0.280(5) 0.4326(18) 0.096(3) Uani 0.066(6) 1 d D U P A 1
H30A H 0.027821 0.175261 0.422676 0.144 Uiso 0.066(6) 1 calc R . P A 1
H30B H 0.018215 0.283822 0.463632 0.144 Uiso 0.066(6) 1 calc R . P A 1
H30C H -0.011899 0.335559 0.414004 0.144 Uiso 0.066(6) 1 calc R . P A 1
C28B C 0.0528(3) 0.4246(8) 0.45921(19) 0.073(2) Uani 0.934(6) 1 d D U P A 2
H28D H 0.082360 0.492730 0.479991 0.109 Uiso 0.934(6) 1 calc R . P A 2
H28E H 0.012887 0.481420 0.441376 0.109 Uiso 0.934(6) 1 calc R . P A 2
H28F H 0.030324 0.345974 0.475897 0.109 Uiso 0.934(6) 1 calc R . P A 2
C29B C 0.1358(3) 0.4769(7) 0.40138(17) 0.0631(17) Uani 0.934(6) 1 d D U P A 2
H29D H 0.164976 0.547347 0.421627 0.095 Uiso 0.934(6) 1 calc R . P A 2
H29E H 0.168429 0.432561 0.381317 0.095 Uiso 0.934(6) 1 calc R . P A 2
H29F H 0.094387 0.530644 0.383945 0.095 Uiso 0.934(6) 1 calc R . P A 2
C30B C 0.0594(4) 0.2456(9) 0.3958(2) 0.096(3) Uani 0.934(6) 1 d D U P A 2
H30D H 0.019458 0.301591 0.377747 0.144 Uiso 0.934(6) 1 calc R . P A 2
H30E H 0.092893 0.200602 0.376301 0.144 Uiso 0.934(6) 1 calc R . P A 2
H30F H 0.037185 0.165995 0.412185 0.144 Uiso 0.934(6) 1 calc R . P A 2
C31 C 0.1868(3) -0.0974(6) 0.5299(2) 0.094(3) Uani 1 1 d D . . . .
C32A C 0.2230(3) -0.2292(5) 0.50264(19) 0.0485(16) Uani 0.851(8) 1 d D U P B 1
H32A H 0.277428 -0.214692 0.504758 0.073 Uiso 0.851(8) 1 calc R . P B 1
H32B H 0.212401 -0.327160 0.515285 0.073 Uiso 0.851(8) 1 calc R . P B 1
H32C H 0.200959 -0.225672 0.471373 0.073 Uiso 0.851(8) 1 calc R . P B 1
C33A C 0.1035(4) -0.1284(9) 0.5249(3) 0.103(3) Uani 0.851(8) 1 d D U P B 1
H33A H 0.083291 -0.126371 0.493293 0.155 Uiso 0.851(8) 1 calc R . P B 1
H33B H 0.094720 -0.227706 0.537236 0.155 Uiso 0.851(8) 1 calc R . P B 1
H33C H 0.078524 -0.051442 0.540805 0.155 Uiso 0.851(8) 1 calc R . P B 1
C34A C 0.2267(5) -0.0971(7) 0.57838(19) 0.076(2) Uani 0.851(8) 1 d D U P B 1
H34A H 0.280328 -0.076040 0.578373 0.115 Uiso 0.851(8) 1 calc R . P B 1
H34B H 0.204460 -0.019371 0.595492 0.115 Uiso 0.851(8) 1 calc R . P B 1
H34C H 0.220657 -0.195634 0.591924 0.115 Uiso 0.851(8) 1 calc R . P B 1
C32B C 0.1664(18) -0.2276(18) 0.5007(7) 0.0485(16) Uani 0.149(8) 1 d D U P B 2
H32D H 0.156208 -0.314616 0.518864 0.073 Uiso 0.149(8) 1 calc R . P B 2
H32E H 0.121492 -0.203607 0.480038 0.073 Uiso 0.149(8) 1 calc R . P B 2
H32F H 0.208063 -0.251244 0.483944 0.073 Uiso 0.149(8) 1 calc R . P B 2
C33B C 0.1186(15) -0.052(3) 0.5574(11) 0.103(3) Uani 0.149(8) 1 d D U P B 2
H33D H 0.133438 0.034466 0.576479 0.155 Uiso 0.149(8) 1 calc R . P B 2
H33E H 0.074120 -0.026221 0.536532 0.155 Uiso 0.149(8) 1 calc R . P B 2
H33F H 0.106891 -0.137418 0.575780 0.155 Uiso 0.149(8) 1 calc R . P B 2
C34B C 0.2542(13) -0.130(3) 0.5676(8) 0.076(2) Uani 0.149(8) 1 d D U P B 2
H34D H 0.264994 -0.039585 0.585790 0.115 Uiso 0.149(8) 1 calc R . P B 2
H34E H 0.240508 -0.212536 0.586444 0.115 Uiso 0.149(8) 1 calc R . P B 2
H34F H 0.298853 -0.158261 0.554057 0.115 Uiso 0.149(8) 1 calc R . P B 2
C35 C 0.3675(2) 0.4656(4) 0.20881(12) 0.0272(9) Uani 1 1 d . . . . .
H35A H 0.396111 0.377789 0.221917 0.033 Uiso 1 1 calc R . . . .
H35B H 0.388512 0.493583 0.181345 0.033 Uiso 1 1 calc R . . . .
C36 C 0.2871(2) 0.4197(4) 0.19649(11) 0.0249(9) Uani 1 1 d . . . . .
C37 C 0.2275(2) 0.4875(5) 0.21278(12) 0.0279(9) Uani 1 1 d . . . . .
H37 H 0.236510 0.570946 0.232274 0.033 Uiso 1 1 calc R . . . .
C38 C 0.1538(2) 0.4362(5) 0.20126(13) 0.0349(10) Uani 1 1 d D . . . .
C39 C 0.1432(2) 0.3160(5) 0.17236(14) 0.0419(11) Uani 1 1 d . . . . .
H39 H 0.093814 0.277942 0.164675 0.050 Uiso 1 1 calc R . . . .
C40 C 0.2022(2) 0.2482(5) 0.15399(14) 0.0407(11) Uani 1 1 d D . . . .
C41 C 0.2738(2) 0.2985(5) 0.16694(13) 0.0341(10) Uani 1 1 d . . . . .
H41 H 0.314830 0.250855 0.155779 0.041 Uiso 1 1 calc R . . . .
C42 C 0.0890(2) 0.5125(5) 0.22076(15) 0.0452(12) Uani 1 1 d D . . . .
C43A C 0.0881(3) 0.6806(6) 0.21021(18) 0.0615(16) Uani 0.952(6) 1 d D U P C 1
H43A H 0.082526 0.694877 0.177920 0.092 Uiso 0.952(6) 1 calc R . P C 1
H43B H 0.045917 0.728343 0.222290 0.092 Uiso 0.952(6) 1 calc R . P C 1
H43C H 0.135324 0.726310 0.223635 0.092 Uiso 0.952(6) 1 calc R . P C 1
C44A C 0.0976(3) 0.4881(7) 0.27036(16) 0.0664(18) Uani 0.952(6) 1 d D U P C 1
H44A H 0.098109 0.379955 0.276660 0.100 Uiso 0.952(6) 1 calc R . P C 1
H44B H 0.144845 0.533157 0.283986 0.100 Uiso 0.952(6) 1 calc R . P C 1
H44C H 0.055438 0.535190 0.282641 0.100 Uiso 0.952(6) 1 calc R . P C 1
C45A C 0.0123(3) 0.4510(7) 0.20097(19) 0.0644(17) Uani 0.952(6) 1 d D U P C 1
H45A H 0.005488 0.465730 0.168688 0.097 Uiso 0.952(6) 1 calc R . P C 1
H45B H 0.009606 0.343398 0.207613 0.097 Uiso 0.952(6) 1 calc R . P C 1
H45C H -0.027430 0.504388 0.213932 0.097 Uiso 0.952(6) 1 calc R . P C 1
C43B C 0.1195(18) 0.639(6) 0.252(2) 0.0615(16) Uani 0.048(6) 1 d D U P C 2
H43D H 0.156170 0.598161 0.276012 0.092 Uiso 0.048(6) 1 calc R . P C 2
H43E H 0.143739 0.715706 0.235794 0.092 Uiso 0.048(6) 1 calc R . P C 2
H43F H 0.077905 0.685391 0.265571 0.092 Uiso 0.048(6) 1 calc R . P C 2
C44B C 0.049(3) 0.401(4) 0.248(2) 0.0664(18) Uani 0.048(6) 1 d D U P C 2
H44D H 0.085787 0.357619 0.271340 0.100 Uiso 0.048(6) 1 calc R . P C 2
H44E H 0.009883 0.453057 0.261495 0.100 Uiso 0.048(6) 1 calc R . P C 2
H44F H 0.026889 0.320630 0.228498 0.100 Uiso 0.048(6) 1 calc R . P C 2
C45B C 0.033(2) 0.579(7) 0.1848(9) 0.0644(17) Uani 0.048(6) 1 d D U P C 2
H45D H 0.058048 0.650903 0.167211 0.097 Uiso 0.048(6) 1 calc R . P C 2
H45E H 0.010225 0.498632 0.165342 0.097 Uiso 0.048(6) 1 calc R . P C 2
H45F H -0.006781 0.631059 0.198339 0.097 Uiso 0.048(6) 1 calc R . P C 2
C46 C 0.1859(3) 0.1154(6) 0.12099(17) 0.0658(16) Uani 1 1 d D . . . .
C47A C 0.228(4) 0.129(6) 0.0819(14) 0.0506(17) Uani 0.067(11) 1 d D U P D 1
H47A H 0.281843 0.137767 0.092139 0.076 Uiso 0.067(11) 1 calc R . P D 1
H47B H 0.218774 0.039966 0.063009 0.076 Uiso 0.067(11) 1 calc R . P D 1
H47C H 0.210922 0.219069 0.064750 0.076 Uiso 0.067(11) 1 calc R . P D 1
C48A C 0.210(5) -0.030(2) 0.1466(12) 0.109(4) Uani 0.067(11) 1 d D U P D 1
H48A H 0.182865 -0.039869 0.172372 0.164 Uiso 0.067(11) 1 calc R . P D 1
H48B H 0.199371 -0.117292 0.127013 0.164 Uiso 0.067(11) 1 calc R . P D 1
H48C H 0.264439 -0.026413 0.156784 0.164 Uiso 0.067(11) 1 calc R . P D 1
C49A C 0.1019(10) 0.102(7) 0.107(2) 0.095(3) Uani 0.067(11) 1 d D U P D 1
H49A H 0.075878 0.092959 0.133093 0.143 Uiso 0.067(11) 1 calc R . P D 1
H49B H 0.083824 0.191452 0.089801 0.143 Uiso 0.067(11) 1 calc R . P D 1
H49C H 0.091675 0.012349 0.088060 0.143 Uiso 0.067(11) 1 calc R . P D 1
C47B C 0.2541(3) 0.0709(7) 0.10018(19) 0.0506(17) Uani 0.933(11) 1 d D U P D 2
H47D H 0.272330 0.157670 0.084774 0.076 Uiso 0.933(11) 1 calc R . P D 2
H47E H 0.293541 0.036489 0.123350 0.076 Uiso 0.933(11) 1 calc R . P D 2
H47F H 0.240986 -0.010569 0.078828 0.076 Uiso 0.933(11) 1 calc R . P D 2
C48B C 0.1569(6) -0.0144(7) 0.1447(3) 0.109(4) Uani 0.933(11) 1 d D U P D 2
H48D H 0.112481 0.016795 0.158014 0.164 Uiso 0.933(11) 1 calc R . P D 2
H48E H 0.143315 -0.096316 0.123546 0.164 Uiso 0.933(11) 1 calc R . P D 2
H48F H 0.195870 -0.049258 0.168068 0.164 Uiso 0.933(11) 1 calc R . P D 2
C49B C 0.1253(4) 0.1643(10) 0.0817(2) 0.095(3) Uani 0.933(11) 1 d D U P D 2
H49D H 0.144192 0.249808 0.066085 0.143 Uiso 0.933(11) 1 calc R . P D 2
H49E H 0.114612 0.080123 0.061061 0.143 Uiso 0.933(11) 1 calc R . P D 2
H49F H 0.079094 0.193690 0.093562 0.143 Uiso 0.933(11) 1 calc R . P D 2

loop_
_atom_site_aniso_label
_atom_site_aniso_U_11
_atom_site_aniso_U_22
_atom_site_aniso_U_33
_atom_site_aniso_U_23
_atom_site_aniso_U_13
_atom_site_aniso_U_12
Br1 0.0341(2) 0.0324(2) 0.02393(19) -0.00169(19) 0.00504(16) -0.0121(2)
Br2 0.0551(3) 0.0384(3) 0.0796(4) 0.0268(3) 0.0344(3) 0.0192(3)
Co1 0.0290(3) 0.0156(3) 0.0225(3) -0.0023(3) 0.0048(2) -0.0042(3)
N1 0.0241(17) 0.0162(17) 0.0268(16) -0.0025(13) 0.0064(12) -0.0018(14)
N2 0.0226(18) 0.0195(17) 0.0251(16) 0.0018(13) 0.0045(13) -0.0024(14)
N3 0.0249(18) 0.0192(17) 0.0257(17) -0.0016(13) 0.0029(13) -0.0012(14)
N4 0.0272(18) 0.0137(16) 0.0240(15) 0.0032(13) 0.0012(12) -0.0041(14)
N5 0.0343(19) 0.0208(18) 0.0210(17) -0.0035(13) 0.0042(13) -0.0055(15)
C1 0.0200(19) 0.021(2) 0.0239(18) -0.0006(17) 0.0067(14) 0.0002(18)
C2 0.031(2) 0.019(2) 0.0261(19) -0.0054(16) 0.0062(15) 0.0011(18)
C3 0.025(2) 0.028(2) 0.037(2) -0.0097(19) 0.0062(16) 0.0007(19)
C4 0.033(2) 0.043(3) 0.0222(18) -0.0085(19) 0.0055(15) -0.003(2)
C5 0.021(2) 0.030(2) 0.028(2) 0.0024(18) 0.0052(16) 0.0009(18)
C6 0.019(2) 0.020(2) 0.029(2) -0.0032(16) 0.0054(15) -0.0029(17)
C7 0.025(2) 0.016(2) 0.0227(19) 0.0005(15) 0.0033(15) -0.0024(17)
C8 0.022(2) 0.021(2) 0.0249(19) 0.0000(16) 0.0037(15) -0.0027(17)
C9 0.032(2) 0.019(2) 0.032(2) -0.0013(17) 0.0067(16) -0.0039(19)
C10 0.043(3) 0.015(2) 0.033(2) -0.0046(17) 0.0064(17) -0.0057(19)
C11 0.043(2) 0.021(2) 0.0258(19) -0.0051(17) 0.0036(16) -0.004(2)
C12 0.030(2) 0.016(2) 0.0195(19) 0.0010(15) 0.0029(15) -0.0013(17)
C13 0.026(2) 0.019(2) 0.0199(19) -0.0016(15) 0.0016(15) 0.0012(17)
C14 0.025(2) 0.016(2) 0.0243(18) 0.0010(16) 0.0013(15) -0.0041(17)
C15 0.034(2) 0.031(3) 0.0208(18) 0.0021(17) 0.0008(16) -0.0023(19)
C16 0.042(3) 0.031(2) 0.028(2) 0.0092(19) 0.0026(18) -0.002(2)
C17 0.031(2) 0.023(2) 0.037(2) 0.0079(19) 0.0037(18) -0.0006(19)
C18 0.027(2) 0.022(2) 0.024(2) -0.0018(16) -0.0005(16) 0.0018(18)
C19 0.025(2) 0.021(2) 0.0213(18) -0.0011(16) -0.0001(14) -0.0014(18)
C20 0.032(2) 0.021(2) 0.0284(19) 0.0058(16) 0.0041(16) 0.0010(18)
C21 0.025(2) 0.021(2) 0.031(2) 0.0039(17) 0.0117(16) -0.0005(18)
C22 0.031(2) 0.029(2) 0.0260(19) 0.0008(17) 0.0062(16) -0.007(2)
C23 0.023(2) 0.037(3) 0.051(2) -0.005(2) 0.0073(19) -0.001(2)
C24 0.027(3) 0.047(3) 0.096(4) 0.003(3) 0.020(3) -0.012(3)
C25 0.038(3) 0.029(3) 0.120(4) 0.020(3) 0.034(3) 0.004(2)
C26 0.029(3) 0.035(3) 0.075(3) 0.022(2) 0.020(2) 0.005(2)
C27 0.030(2) 0.070(4) 0.048(3) 0.001(3) -0.001(2) -0.008(3)
C28A 0.044(4) 0.108(5) 0.066(4) 0.013(4) 0.002(3) 0.041(4)
C29A 0.052(4) 0.080(5) 0.051(3) 0.012(3) -0.019(3) 0.019(3)
C30A 0.061(4) 0.138(7) 0.083(4) -0.026(4) -0.015(3) -0.030(4)
C28B 0.044(4) 0.108(5) 0.066(4) 0.013(4) 0.002(3) 0.041(4)
C29B 0.052(4) 0.080(5) 0.051(3) 0.012(3) -0.019(3) 0.019(3)
C30B 0.061(4) 0.138(7) 0.083(4) -0.026(4) -0.015(3) -0.030(4)
C31 0.049(4) 0.060(4) 0.182(8) 0.068(5) 0.047(4) 0.013(3)
C32A 0.044(4) 0.024(3) 0.076(4) 0.013(3) 0.004(3) -0.010(3)
C33A 0.071(5) 0.056(6) 0.192(10) 0.049(6) 0.050(6) -0.001(4)
C34A 0.139(7) 0.043(4) 0.061(4) 0.013(3) 0.064(4) -0.004(4)
C32B 0.044(4) 0.024(3) 0.076(4) 0.013(3) 0.004(3) -0.010(3)
C33B 0.071(5) 0.056(6) 0.192(10) 0.049(6) 0.050(6) -0.001(4)
C34B 0.139(7) 0.043(4) 0.061(4) 0.013(3) 0.064(4) -0.004(4)
C35 0.033(2) 0.025(2) 0.0229(19) -0.0078(17) 0.0035(16) -0.0029(19)
C36 0.029(2) 0.025(2) 0.0200(18) -0.0020(16) 0.0005(15) -0.0053(18)
C37 0.031(2) 0.026(2) 0.027(2) -0.0027(17) 0.0058(17) -0.0028(19)
C38 0.032(3) 0.035(3) 0.040(2) 0.012(2) 0.0100(19) 0.002(2)
C39 0.033(2) 0.039(3) 0.053(3) 0.002(2) 0.005(2) -0.015(2)
C40 0.035(3) 0.035(3) 0.051(3) -0.011(2) 0.003(2) -0.010(2)
C41 0.028(2) 0.032(3) 0.044(2) -0.0074(19) 0.0105(18) -0.003(2)
C42 0.035(3) 0.041(3) 0.062(3) 0.009(2) 0.017(2) 0.002(2)
C43A 0.055(4) 0.056(4) 0.076(4) 0.009(3) 0.014(3) 0.022(3)
C44A 0.056(4) 0.096(5) 0.052(3) 0.007(3) 0.025(3) 0.019(3)
C45A 0.032(3) 0.082(5) 0.081(4) 0.002(3) 0.015(3) -0.002(3)
C43B 0.055(4) 0.056(4) 0.076(4) 0.009(3) 0.014(3) 0.022(3)
C44B 0.056(4) 0.096(5) 0.052(3) 0.007(3) 0.025(3) 0.019(3)
C45B 0.032(3) 0.082(5) 0.081(4) 0.002(3) 0.015(3) -0.002(3)
C46 0.052(3) 0.065(4) 0.079(4) -0.033(3) 0.006(3) -0.024(3)
C47A 0.071(4) 0.038(3) 0.043(3) -0.015(3) 0.006(3) -0.014(3)
C48A 0.156(9) 0.057(4) 0.138(6) -0.035(4) 0.104(6) -0.052(5)
C49A 0.080(5) 0.117(6) 0.080(5) -0.041(5) -0.023(4) -0.013(5)
C47B 0.071(4) 0.038(3) 0.043(3) -0.015(3) 0.006(3) -0.014(3)
C48B 0.156(9) 0.057(4) 0.138(6) -0.035(4) 0.104(6) -0.052(5)
C49B 0.080(5) 0.117(6) 0.080(5) -0.041(5) -0.023(4) -0.013(5)

loop_
_atom_type_symbol
_atom_type_description
_atom_type_scat_dispersion_real
_atom_type_scat_dispersion_imag
_atom_type_scat_source
C C 0.0181 0.0091 'International Tables Vol C Tables 4.2.6.8 and 6.1.1.4'
H H 0.0000 0.0000 'International Tables Vol C Tables 4.2.6.8 and 6.1.1.4'
Br Br -0.6763 1.2805 'International Tables Vol C Tables 4.2.6.8 and 6.1.1.4'
Co Co -2.3653 3.6143 'International Tables Vol C Tables 4.2.6.8 and 6.1.1.4'
N N 0.0311 0.0180 'International Tables Vol C Tables 4.2.6.8 and 6.1.1.4'

loop_
_geom_angle_atom_site_label_1
_geom_angle_atom_site_label_2
_geom_angle_atom_site_label_3
_geom_angle
Br2 Co1 Br1 127.47(3)
N1 Co1 Br1 96.54(8)
N1 Co1 Br2 93.56(8)
N1 Co1 N4 152.04(12)
N3 Co1 Br1 121.71(9)
N3 Co1 Br2 110.77(9)
N3 Co1 N1 75.90(11)
N3 Co1 N4 76.41(11)
N4 Co1 Br1 94.70(8)
N4 Co1 Br2 99.71(9)
C1 N1 Co1 138.0(2)
C7 N1 Co1 115.6(2)
C7 N1 C1 106.3(3)
C6 N2 C20 124.4(3)
C7 N2 C6 106.2(3)
C7 N2 C20 129.3(3)
C8 N3 Co1 119.4(2)
C12 N3 Co1 119.0(2)
C12 N3 C8 121.0(3)
C13 N4 Co1 114.7(2)
C13 N4 C19 105.8(3)
C19 N4 Co1 139.4(2)
C13 N5 C14 107.0(3)
C13 N5 C35 129.4(3)
C14 N5 C35 123.4(3)
N1 C1 C2 130.2(3)
N1 C1 C6 109.4(3)
C2 C1 C6 120.4(3)
C1 C2 H2 121.0
C3 C2 C1 118.0(4)
C3 C2 H2 121.0
C2 C3 H3 119.7
C2 C3 C4 120.6(4)
C4 C3 H3 119.7
C3 C4 H4 118.7
C5 C4 C3 122.7(3)
C5 C4 H4 118.7
C4 C5 H5 122.0
C4 C5 C6 115.9(4)
C6 C5 H5 122.0
N2 C6 C1 106.1(3)
C5 C6 N2 131.6(3)
C5 C6 C1 122.4(3)
N1 C7 N2 111.9(3)
N1 C7 C8 118.2(3)
N2 C7 C8 129.8(3)
N3 C8 C7 110.4(3)
N3 C8 C9 120.5(3)
C9 C8 C7 129.0(3)
C8 C9 H9 121.1
C10 C9 C8 117.8(3)
C10 C9 H9 121.1
C9 C10 H10 119.0
C11 C10 C9 121.9(4)
C11 C10 H10 119.0
C10 C11 H11 121.2
C10 C11 C12 117.5(3)
C12 C11 H11 121.2
N3 C12 C11 121.2(3)
N3 C12 C13 110.3(3)
C11 C12 C13 128.5(3)
N4 C13 N5 112.8(3)
N4 C13 C12 119.0(3)
N5 C13 C12 128.2(3)
N5 C14 C19 105.3(3)
C15 C14 N5 131.8(3)
C15 C14 C19 122.9(3)
C14 C15 H15 122.2
C14 C15 C16 115.5(3)
C16 C15 H15 122.2
C15 C16 H16 119.0
C15 C16 C17 122.0(3)
C17 C16 H16 119.0
C16 C17 H17 118.7
C18 C17 C16 122.6(4)
C18 C17 H17 118.7
C17 C18 H18 121.8
C17 C18 C19 116.3(3)
C19 C18 H18 121.8
N4 C19 C14 109.1(3)
N4 C19 C18 130.3(3)
C18 C19 C14 120.6(3)
N2 C20 H20A 108.8
N2 C20 H20B 108.8
N2 C20 C21 113.7(3)
H20A C20 H20B 107.7
C21 C20 H20A 108.8
C21 C20 H20B 108.8
C22 C21 C20 123.9(3)
C22 C21 C26 119.7(4)
C26 C21 C20 116.3(3)
C21 C22 H22 119.1
C21 C22 C23 121.8(4)
C23 C22 H22 119.1
C22 C23 C24 116.8(4)
C22 C23 C27 122.5(4)
C24 C23 C27 120.7(4)
C23 C24 H24 118.4
C25 C24 C23 123.2(4)
C25 C24 H24 118.4
C24 C25 C31 123.2(4)
C26 C25 C24 116.7(4)
C26 C25 C31 120.0(5)
C21 C26 H26 119.2
C25 C26 C21 121.5(4)
C25 C26 H26 119.2
C23 C27 C29A 109.6(11)
C23 C27 C30A 110.0(11)
C23 C27 C28B 109.0(4)
C23 C27 C29B 111.7(4)
C28A C27 C23 110.3(11)
C28A C27 C29A 109.3(11)
C28A C27 C30A 108.9(11)
C29A C27 C30A 108.7(11)
C29B C27 C28B 108.3(5)
C30B C27 C23 109.6(5)
C30B C27 C28B 110.5(4)
C30B C27 C29B 107.7(4)
C27 C28A H28A 109.5
C27 C28A H28B 109.5
C27 C28A H28C 109.5
H28A C28A H28B 109.5
H28A C28A H28C 109.5
H28B C28A H28C 109.5
C27 C29A H29A 109.5
C27 C29A H29B 109.5
C27 C29A H29C 109.5
H29A C29A H29B 109.5
H29A C29A H29C 109.5
H29B C29A H29C 109.5
C27 C30A H30A 109.5
C27 C30A H30B 109.5
C27 C30A H30C 109.5
H30A C30A H30B 109.5
H30A C30A H30C 109.5
H30B C30A H30C 109.5
C27 C28B H28D 109.5
C27 C28B H28E 109.5
C27 C28B H28F 109.5
H28D C28B H28E 109.5
H28D C28B H28F 109.5
H28E C28B H28F 109.5
C27 C29B H29D 109.5
C27 C29B H29E 109.5
C27 C29B H29F 109.5
H29D C29B H29E 109.5
H29D C29B H29F 109.5
H29E C29B H29F 109.5
C27 C30B H30D 109.5
C27 C30B H30E 109.5
C27 C30B H30F 109.5
H30D C30B H30E 109.5
H30D C30B H30F 109.5
H30E C30B H30F 109.5
C25 C31 C32A 104.3(4)
C25 C31 C33B 104.6(9)
C25 C31 C34B 108.2(9)
C33A C31 C25 111.6(5)
C33A C31 C32A 105.8(5)
C33A C31 C34A 115.3(5)
C34A C31 C25 110.5(5)
C34A C31 C32A 108.6(4)
C32B C31 C25 115.3(9)
C32B C31 C33B 111.0(10)
C32B C31 C34B 113.4(10)
C34B C31 C33B 103.4(9)
C31 C32A H32A 109.5
C31 C32A H32B 109.5
C31 C32A H32C 109.5
H32A C32A H32B 109.5
H32A C32A H32C 109.5
H32B C32A H32C 109.5
C31 C33A H33A 109.5
C31 C33A H33B 109.5
C31 C33A H33C 109.5
H33A C33A H33B 109.5
H33A C33A H33C 109.5
H33B C33A H33C 109.5
C31 C34A H34A 109.5
C31 C34A H34B 109.5
C31 C34A H34C 109.5
H34A C34A H34B 109.5
H34A C34A H34C 109.5
H34B C34A H34C 109.5
C31 C32B H32D 109.5
C31 C32B H32E 109.5
C31 C32B H32F 109.5
H32D C32B H32E 109.5
H32D C32B H32F 109.5
H32E C32B H32F 109.5
C31 C33B H33D 109.5
C31 C33B H33E 109.5
C31 C33B H33F 109.5
H33D C33B H33E 109.5
H33D C33B H33F 109.5
H33E C33B H33F 109.5
C31 C34B H34D 109.5
C31 C34B H34E 109.5
C31 C34B H34F 109.5
H34D C34B H34E 109.5
H34D C34B H34F 109.5
H34E C34B H34F 109.5
N5 C35 H35A 108.5
N5 C35 H35B 108.5
N5 C35 C36 114.9(3)
H35A C35 H35B 107.5
C36 C35 H35A 108.5
C36 C35 H35B 108.5
C37 C36 C35 124.0(3)
C37 C36 C41 119.4(4)
C41 C36 C35 116.6(3)
C36 C37 H37 119.3
C36 C37 C38 121.4(4)
C38 C37 H37 119.3
C37 C38 C42 120.0(4)
C39 C38 C37 117.3(4)
C39 C38 C42 122.7(4)
C38 C39 H39 118.7
C38 C39 C40 122.6(4)
C40 C39 H39 118.7
C39 C40 C46 119.9(4)
C41 C40 C39 118.4(4)
C41 C40 C46 121.7(4)
C36 C41 H41 119.7
C40 C41 C36 120.7(4)
C40 C41 H41 119.7
C38 C42 C45A 112.4(4)
C38 C42 C43B 109.9(11)
C43A C42 C38 109.9(4)
C43A C42 C45A 106.4(4)
C44A C42 C38 109.7(4)
C44A C42 C43A 110.3(4)
C44A C42 C45A 108.1(4)
C44B C42 C38 110.6(11)
C44B C42 C43B 107.1(11)
C45B C42 C38 111.4(11)
C45B C42 C43B 108.4(11)
C45B C42 C44B 109.3(11)
C42 C43A H43A 109.5
C42 C43A H43B 109.5
C42 C43A H43C 109.5
H43A C43A H43B 109.5
H43A C43A H43C 109.5
H43B C43A H43C 109.5
C42 C44A H44A 109.5
C42 C44A H44B 109.5
C42 C44A H44C 109.5
H44A C44A H44B 109.5
H44A C44A H44C 109.5
H44B C44A H44C 109.5
C42 C45A H45A 109.5
C42 C45A H45B 109.5
C42 C45A H45C 109.5
H45A C45A H45B 109.5
H45A C45A H45C 109.5
H45B C45A H45C 109.5
C42 C43B H43D 109.5
C42 C43B H43E 109.5
C42 C43B H43F 109.5
H43D C43B H43E 109.5
H43D C43B H43F 109.5
H43E C43B H43F 109.5
C42 C44B H44D 109.5
C42 C44B H44E 109.5
C42 C44B H44F 109.5
H44D C44B H44E 109.5
H44D C44B H44F 109.5
H44E C44B H44F 109.5
C42 C45B H45D 109.5
C42 C45B H45E 109.5
C42 C45B H45F 109.5
H45D C45B H45E 109.5
H45D C45B H45F 109.5
H45E C45B H45F 109.5
C40 C46 C49B 109.5(5)
C47A C46 C40 112.2(11)
C47A C46 C48A 109.2(11)
C47A C46 C49A 111.4(12)
C48A C46 C40 107.2(11)
C49A C46 C40 110.0(11)
C49A C46 C48A 106.5(11)
C47B C46 C40 112.1(4)
C47B C46 C49B 106.1(4)
C48B C46 C40 109.1(4)
C48B C46 C47B 110.7(5)
C48B C46 C49B 109.3(5)
C46 C47A H47A 109.5
C46 C47A H47B 109.5
C46 C47A H47C 109.5
H47A C47A H47B 109.5
H47A C47A H47C 109.5
H47B C47A H47C 109.5
C46 C48A H48A 109.5
C46 C48A H48B 109.5
C46 C48A H48C 109.5
H48A C48A H48B 109.5
H48A C48A H48C 109.5
H48B C48A H48C 109.5
C46 C49A H49A 109.5
C46 C49A H49B 109.5
C46 C49A H49C 109.5
H49A C49A H49B 109.5
H49A C49A H49C 109.5
H49B C49A H49C 109.5
C46 C47B H47D 109.5
C46 C47B H47E 109.5
C46 C47B H47F 109.5
H47D C47B H47E 109.5
H47D C47B H47F 109.5
H47E C47B H47F 109.5
C46 C48B H48D 109.5
C46 C48B H48E 109.5
C46 C48B H48F 109.5
H48D C48B H48E 109.5
H48D C48B H48F 109.5
H48E C48B H48F 109.5
C46 C49B H49D 109.5
C46 C49B H49E 109.5
C46 C49B H49F 109.5
H49D C49B H49E 109.5
H49D C49B H49F 109.5
H49E C49B H49F 109.5

loop_
_geom_bond_atom_site_label_1
_geom_bond_atom_site_label_2
_geom_bond_distance
Br1 Co1 2.4638(8)
Br2 Co1 2.4078(8)
Co1 N1 2.096(3)
Co1 N3 2.088(3)
Co1 N4 2.103(3)
N1 C1 1.365(4)
N1 C7 1.332(5)
N2 C6 1.389(5)
N2 C7 1.369(4)
N2 C20 1.467(5)
N3 C8 1.351(5)
N3 C12 1.346(4)
N4 C13 1.319(4)
N4 C19 1.389(4)
N5 C13 1.352(5)
N5 C14 1.395(5)
N5 C35 1.473(5)
C1 C2 1.388(5)
C1 C6 1.399(5)
C2 H2 0.9500
C2 C3 1.372(5)
C3 H3 0.9500
C3 C4 1.401(6)
C4 H4 0.9500
C4 C5 1.378(6)
C5 H5 0.9500
C5 C6 1.386(5)
C7 C8 1.469(5)
C8 C9 1.395(5)
C9 H9 0.9500
C9 C10 1.383(5)
C10 H10 0.9500
C10 C11 1.376(5)
C11 H11 0.9500
C11 C12 1.393(5)
C12 C13 1.482(5)
C14 C15 1.382(5)
C14 C19 1.403(5)
C15 H15 0.9500
C15 C16 1.386(6)
C16 H16 0.9500
C16 C17 1.390(6)
C17 H17 0.9500
C17 C18 1.372(5)
C18 H18 0.9500
C18 C19 1.395(5)
C20 H20A 0.9900
C20 H20B 0.9900
C20 C21 1.503(5)
C21 C22 1.371(5)
C21 C26 1.393(6)
C22 H22 0.9500
C22 C23 1.377(5)
C23 C24 1.405(7)
C23 C27 1.527(6)
C24 H24 0.9500
C24 C25 1.397(7)
C25 C26 1.378(6)
C25 C31 1.559(7)
C26 H26 0.9500
C27 C28A 1.525(13)
C27 C29A 1.532(13)
C27 C30A 1.534(13)
C27 C28B 1.537(7)
C27 C29B 1.533(7)
C27 C30B 1.521(7)
C28A H28A 0.9800
C28A H28B 0.9800
C28A H28C 0.9800
C29A H29A 0.9800
C29A H29B 0.9800
C29A H29C 0.9800
C30A H30A 0.9800
C30A H30B 0.9800
C30A H30C 0.9800
C28B H28D 0.9800
C28B H28E 0.9800
C28B H28F 0.9800
C29B H29D 0.9800
C29B H29E 0.9800
C29B H29F 0.9800
C30B H30D 0.9800
C30B H30E 0.9800
C30B H30F 0.9800
C31 C32A 1.618(8)
C31 C33A 1.509(8)
C31 C34A 1.551(8)
C31 C32B 1.475(12)
C31 C33B 1.619(12)
C31 C34B 1.581(12)
C32A H32A 0.9800
C32A H32B 0.9800
C32A H32C 0.9800
C33A H33A 0.9800
C33A H33B 0.9800
C33A H33C 0.9800
C34A H34A 0.9800
C34A H34B 0.9800
C34A H34C 0.9800
C32B H32D 0.9800
C32B H32E 0.9800
C32B H32F 0.9800
C33B H33D 0.9800
C33B H33E 0.9800
C33B H33F 0.9800
C34B H34D 0.9800
C34B H34E 0.9800
C34B H34F 0.9800
C35 H35A 0.9900
C35 H35B 0.9900
C35 C36 1.500(5)
C36 C37 1.374(5)
C36 C41 1.402(5)
C37 H37 0.9500
C37 C38 1.400(6)
C38 C39 1.380(6)
C38 C42 1.530(6)
C39 H39 0.9500
C39 C40 1.395(6)
C40 C41 1.370(6)
C40 C46 1.552(7)
C41 H41 0.9500
C42 C43A 1.528(7)
C42 C44A 1.508(6)
C42 C45A 1.532(6)
C42 C43B 1.535(14)
C42 C44B 1.524(13)
C42 C45B 1.511(13)
C43A H43A 0.9800
C43A H43B 0.9800
C43A H43C 0.9800
C44A H44A 0.9800
C44A H44B 0.9800
C44A H44C 0.9800
C45A H45A 0.9800
C45A H45B 0.9800
C45A H45C 0.9800
C43B H43D 0.9800
C43B H43E 0.9800
C43B H43F 0.9800
C44B H44D 0.9800
C44B H44E 0.9800
C44B H44F 0.9800
C45B H45D 0.9800
C45B H45E 0.9800
C45B H45F 0.9800
C46 C47A 1.492(13)
C46 C48A 1.546(14)
C46 C49A 1.520(13)
C46 C47B 1.501(7)
C46 C48B 1.489(7)
C46 C49B 1.568(8)
C47A H47A 0.9800
C47A H47B 0.9800
C47A H47C 0.9800
C48A H48A 0.9800
C48A H48B 0.9800
C48A H48C 0.9800
C49A H49A 0.9800
C49A H49B 0.9800
C49A H49C 0.9800
C47B H47D 0.9800
C47B H47E 0.9800
C47B H47F 0.9800
C48B H48D 0.9800
C48B H48E 0.9800
C48B H48F 0.9800
C49B H49D 0.9800
C49B H49E 0.9800
C49B H49F 0.9800

loop_
_smtbx_masks_void_nr
_smtbx_masks_void_average_x
_smtbx_masks_void_average_y
_smtbx_masks_void_average_z
_smtbx_masks_void_volume
_smtbx_masks_void_count_electrons
1 0.150 -0.037 0.315 104.8 3.8
2 -0.150 0.037 0.685 104.8 3.1
3 -0.150 0.463 0.185 104.8 3.1
4 0.150 0.537 0.815 104.8 3.8
